data_1517374
loop_
_publ_author_name
'Wang, Hongmin'
'Ning, Ruonan'
'Shen, Yu'
'Chen, Zhenhua'
'Li, Jinlong'
'Zhang, Rujun'
'Leng, Ying'
'Zhao, Weimin'

_publ_section_title
;
 Lithocarpic Acids A-N, 3,4-seco-Cycloartane Derivatives from the Cupules
 of Lithocarpus polystachyus.
;
_journal_issue 8
_journal_name_full 'Journal of natural products'
_journal_page_first 1910
_journal_paper_doi 10.1021/np500379f
_journal_volume 77
_journal_year 2014
_chemical_absolute_configuration unk
_chemical_formula_sum 'C30 H48 O6'
_chemical_formula_weight 504.68
_chemical_name_systematic
; 
 ? 
;
_space_group_IT_number 19
_symmetry_cell_setting orthorhombic
_symmetry_space_group_name_Hall 'P 2ac 2ab'
_symmetry_space_group_name_H-M 'P 21 21 21'
_atom_sites_solution_hydrogens geom
_atom_sites_solution_primary direct
_atom_sites_solution_secondary difmap
_audit_creation_method SHELXL-97
_cell_angle_alpha 90.00
_cell_angle_beta 90.00
_cell_angle_gamma 90.00
_cell_formula_units_Z 4
_cell_length_a 7.6982(12)
_cell_length_b 19.440(3)
_cell_length_c 21.085(3)
_cell_measurement_temperature 296(2)
_cell_volume 3155.4(8)
_computing_cell_refinement 'Bruker APEX II'
_computing_data_collection 'Bruker APEX II'
_computing_data_reduction 'Bruker APEX II'
_computing_structure_refinement 'SHELXL-97 (Sheldrick, 2008)'
_computing_structure_solution 'SHELXS-97 (Sheldrick, 2008)'
_diffrn_ambient_temperature 296(2)
_diffrn_measured_fraction_theta_full 0.805
_diffrn_measured_fraction_theta_max 0.805
_diffrn_radiation_monochromator graphite
_diffrn_radiation_source 'fine-focus sealed tube'
_diffrn_radiation_type CuK\a
_diffrn_radiation_wavelength 1.54178
_diffrn_reflns_av_R_equivalents 0.0718
_diffrn_reflns_av_sigmaI/netI 0.0643
_diffrn_reflns_limit_h_max 6
_diffrn_reflns_limit_h_min -6
_diffrn_reflns_limit_k_max 14
_diffrn_reflns_limit_k_min -14
_diffrn_reflns_limit_l_max 20
_diffrn_reflns_limit_l_min -14
_diffrn_reflns_number 8637
_diffrn_reflns_theta_full 47.78
_diffrn_reflns_theta_max 47.78
_diffrn_reflns_theta_min 3.09
_exptl_absorpt_coefficient_mu 0.577
_exptl_absorpt_correction_T_max 0.9717
_exptl_absorpt_correction_T_min 0.8693
_exptl_absorpt_correction_type multi-scan
_exptl_absorpt_process_details sadabs
_exptl_crystal_density_diffrn 1.062
_exptl_crystal_density_method 'not measured'
_exptl_crystal_F_000 1104
_exptl_crystal_size_max 0.25
_exptl_crystal_size_mid 0.05
_exptl_crystal_size_min 0.05
_refine_diff_density_max 0.6
_refine_diff_density_min -0.511
_refine_diff_density_rms 0.160
_refine_ls_abs_structure_details 'Flack H D (1983), Acta Cryst. A39, 876-881'
_refine_ls_abs_structure_Flack 0.1(11)
_refine_ls_extinction_coef 0.0067(18)
_refine_ls_extinction_expression Fc^*^=kFc[1+0.001xFc^2^\l^3^/sin(2\q)]^-1/4^
_refine_ls_extinction_method SHELXL
_refine_ls_goodness_of_fit_ref 1.407
_refine_ls_hydrogen_treatment mixed
_refine_ls_matrix_type full
_refine_ls_number_parameters 331
_refine_ls_number_reflns 2149
_refine_ls_number_restraints 24
_refine_ls_restrained_S_all 1.398
_refine_ls_R_factor_all 0.1459
_refine_ls_R_factor_gt 0.1279
_refine_ls_shift/su_max 0.003
_refine_ls_shift/su_mean 0.000
_refine_ls_structure_factor_coef Fsqd
_refine_ls_weighting_details 'calc w=1/[\s^2^(Fo^2^)+(0.2000P)^2^+0.0000P] where P=(Fo^2^+2Fc^2^)/3'
_refine_ls_weighting_scheme calc
_refine_ls_wR_factor_gt 0.3179
_refine_ls_wR_factor_ref 0.3386
_reflns_number_gt 1650
_reflns_number_total 2149
_reflns_threshold_expression >2sigma(I)
_cod_data_source_file np500379f_si_003.cif
_cod_data_source_block cu_2013483_0m
_cod_depositor_comments
;
The following automatic conversions were performed:

'_symmetry_cell_setting' value 'Orthorhombic' changed to
'orthorhombic' according to
/usr/data/users/saulius/crontab/automatic-downloads/rss-feeds/ACS/lib/dictionaries/cif_core.dic
dictionary named 'cif_core.dic' version 2.4.2 from 2011-04-26.

Automatic conversion script
Id: cif_fix_values 2281 2013-09-26 08:29:07Z andrius 

 Adding full bibliography for 1517372--1517374.cif.
;
_cod_original_sg_symbol_H-M P212121
_cod_database_code 1517374

loop_
_symmetry_equiv_pos_as_xyz
'x, y, z'
'x+1/2, -y+1/2, -z'
'-x, y+1/2, -z+1/2'
'-x+1/2, -y, z+1/2'

loop_
_atom_site_label
_atom_site_type_symbol
_atom_site_fract_x
_atom_site_fract_y
_atom_site_fract_z
_atom_site_U_iso_or_equiv
_atom_site_adp_type
_atom_site_occupancy
_atom_site_symmetry_multiplicity
_atom_site_calc_flag
_atom_site_refinement_flags
O1S O 0.455(3) 0.585(2) 0.184(2) 0.46(3) Uani 1 1 d .
O1 O -0.0598(17) 0.1847(8) 0.7434(5) 0.132(5) Uani 1 1 d .
O2 O 0.1054(12) 0.1687(6) 0.6618(5) 0.099(3) Uani 1 1 d .
H109 H 0.0122 0.1643 0.6434 0.149 Uiso 1 1 calc R
O4 O 0.3546(11) 0.7385(5) 0.8176(4) 0.089(3) Uani 1 1 d .
H107 H 0.2988 0.7066 0.8025 0.134 Uiso 1 1 calc R
O5 O 0.3960(19) 0.8667(5) 0.8646(5) 0.132(4) Uani 1 1 d .
H105 H 0.2939 0.8786 0.8651 0.198 Uiso 1 1 calc R
C19 C 0.545(2) 0.0376(12) 0.8178(12) 0.142(7) Uani 1 1 d .
H10A H 0.5311 -0.0087 0.8277 0.171 Uiso 1 1 calc R
H10B H 0.5775 0.0505 0.7770 0.171 Uiso 1 1 calc R
C24 C 0.078(3) 0.1799(8) 0.7204(7) 0.076(4) Uani 1 1 d .
C23 C 0.2446(18) 0.1908(9) 0.7576(6) 0.095(5) Uani 1 1 d .
H40 H 0.2898 0.2363 0.7483 0.114 Uiso 1 1 calc R
H41 H 0.3303 0.1574 0.7439 0.114 Uiso 1 1 calc R
C22 C 0.2184(17) 0.1839(8) 0.8306(5) 0.069(4) Uani 1 1 d .
H38 H 0.1205 0.2121 0.8434 0.083 Uiso 1 1 calc R
H39 H 0.1908 0.1365 0.8407 0.083 Uiso 1 1 calc R
C1 C 0.3762(16) 0.2054(7) 0.8677(5) 0.056(4) Uani 1 1 d .
C10 C 0.3931(19) 0.2831(8) 0.8867(6) 0.066(4) Uani 1 1 d .
C5 C 0.5805(15) 0.3099(7) 0.8983(7) 0.062(4) Uani 1 1 d .
H35 H 0.5991 0.3100 0.9443 0.075 Uiso 1 1 calc R
C6 C 0.5901(16) 0.3865(8) 0.8757(6) 0.068(4) Uani 1 1 d .
C7 C 0.4409(15) 0.4276(7) 0.9053(6) 0.061(4) Uani 1 1 d .
C14 C 0.4991(16) 0.5032(8) 0.8895(6) 0.073(4) Uani 1 1 d .
H13 H 0.4910 0.5091 0.8435 0.088 Uiso 1 1 calc R
C15 C 0.4042(19) 0.5637(8) 0.9203(6) 0.071(4) Uani 1 1 d .
H12 H 0.4124 0.5579 0.9664 0.086 Uiso 1 1 calc R
C18 C 0.481(2) 0.6335(8) 0.9040(7) 0.072(4) Uani 1 1 d .
H11A H 0.5831 0.6433 0.9293 0.086 Uiso 1 1 calc R
H11B H 0.5103 0.6366 0.8593 0.086 Uiso 1 1 calc R
C17 C 0.335(2) 0.6801(9) 0.9204(6) 0.072(4) Uani 1 1 d .
H8 H 0.3392 0.6903 0.9659 0.087 Uiso 1 1 calc R
C27 C 0.3099(18) 0.7466(8) 0.8845(7) 0.078(4) Uani 1 1 d .
H7 H 0.1867 0.7590 0.8870 0.093 Uiso 1 1 calc R
C28 C 0.4195(19) 0.8114(9) 0.9057(8) 0.092(5) Uani 1 1 d U
C29 C 0.612(2) 0.7889(9) 0.9108(8) 0.131(6) Uani 1 1 d U
H1 H 0.6628 0.8089 0.9480 0.197 Uiso 1 1 calc R
H106 H 0.6738 0.8042 0.8739 0.197 Uiso 1 1 calc R
H108 H 0.6179 0.7397 0.9136 0.197 Uiso 1 1 calc R
C30 C 0.373(3) 0.8322(11) 0.9713(9) 0.157(9) Uani 1 1 d .
H6 H 0.3771 0.8814 0.9746 0.236 Uiso 1 1 calc R
H5 H 0.4549 0.8124 1.0005 0.236 Uiso 1 1 calc R
H104 H 0.2586 0.8163 0.9811 0.236 Uiso 1 1 calc R
O3 O 0.1764(11) 0.6426(6) 0.9070(4) 0.083(3) Uani 1 1 d .
C16 C 0.220(2) 0.5712(9) 0.9043(6) 0.080(4) Uani 1 1 d .
H18A H 0.1987 0.5534 0.8621 0.096 Uiso 1 1 calc R
H18B H 0.1495 0.5455 0.9341 0.096 Uiso 1 1 calc R
C13 C 0.6972(15) 0.5015(8) 0.9073(7) 0.085(5) Uani 1 1 d .
H17 H 0.7638 0.5297 0.8781 0.102 Uiso 1 1 calc R
H14 H 0.7148 0.5187 0.9500 0.102 Uiso 1 1 calc R
C12 C 0.7548(16) 0.4247(8) 0.9025(6) 0.078(4) Uani 1 1 d .
H15 H 0.7867 0.4068 0.9438 0.093 Uiso 1 1 calc R
H16 H 0.8528 0.4197 0.8739 0.093 Uiso 1 1 calc R
C8 C 0.2695(18) 0.4058(7) 0.8726(6) 0.080(4) Uani 1 1 d U
H19 H 0.1721 0.4229 0.8972 0.096 Uiso 1 1 calc R
H20 H 0.2639 0.4267 0.8309 0.096 Uiso 1 1 calc R
C9 C 0.2533(19) 0.3291(8) 0.8659(7) 0.089(5) Uani 1 1 d U
H22A H 0.1491 0.3155 0.8885 0.107 Uiso 1 1 calc R
H22B H 0.2327 0.3197 0.8214 0.107 Uiso 1 1 calc R
C25 C 0.4214(17) 0.4146(8) 0.9745(6) 0.087(5) Uani 1 1 d .
H21 H 0.5301 0.4230 0.9954 0.130 Uiso 1 1 calc R
H22 H 0.3872 0.3677 0.9811 0.130 Uiso 1 1 calc R
H23 H 0.3343 0.4447 0.9915 0.130 Uiso 1 1 calc R
C26 C 0.5924(19) 0.3881(8) 0.8016(5) 0.091(5) Uani 1 1 d .
H25 H 0.6149 0.4341 0.7874 0.136 Uiso 1 1 calc R
H24 H 0.4818 0.3731 0.7857 0.136 Uiso 1 1 calc R
H26 H 0.6818 0.3580 0.7863 0.136 Uiso 1 1 calc R
C4 C 0.7269(18) 0.2662(8) 0.8688(7) 0.086(5) Uani 1 1 d .
H33 H 0.7254 0.2706 0.8230 0.103 Uiso 1 1 calc R
H34 H 0.8390 0.2817 0.8842 0.103 Uiso 1 1 calc R
C3 C 0.6978(16) 0.1934(9) 0.8873(6) 0.080(5) Uani 1 1 d .
H31 H 0.6805 0.1906 0.9328 0.097 Uiso 1 1 calc R
H32 H 0.7996 0.1664 0.8766 0.097 Uiso 1 1 calc R
C2 C 0.5402(16) 0.1640(9) 0.8535(6) 0.068(4) Uani 1 1 d .
H30 H 0.5624 0.1696 0.8081 0.082 Uiso 1 1 calc R
C20 C 0.5150(19) 0.0880(12) 0.8643(8) 0.087(5) Uani 1 1 d .
C21 C 0.462(2) 0.0660(8) 0.9294(8) 0.121(6) Uani 1 1 d .
H27 H 0.4392 0.0175 0.9294 0.182 Uiso 1 1 calc R
H29 H 0.3594 0.0904 0.9418 0.182 Uiso 1 1 calc R
H28 H 0.5543 0.0759 0.9587 0.182 Uiso 1 1 calc R
C11 C 0.339(2) 0.2280(9) 0.9341(8) 0.109(6) Uani 1 1 d .
H36 H 0.4223 0.2153 0.9666 0.131 Uiso 1 1 calc R
H37 H 0.2189 0.2276 0.9479 0.131 Uiso 1 1 calc R

loop_
_atom_site_aniso_label
_atom_site_aniso_U_11
_atom_site_aniso_U_22
_atom_site_aniso_U_33
_atom_site_aniso_U_23
_atom_site_aniso_U_13
_atom_site_aniso_U_12
O1S 0.132(16) 0.53(5) 0.73(6) 0.41(5) -0.13(3) -0.10(2)
O1 0.054(8) 0.278(16) 0.065(7) 0.002(8) -0.007(6) 0.012(9)
O2 0.055(6) 0.158(10) 0.084(7) -0.024(7) 0.004(5) 0.000(6)
O4 0.092(7) 0.111(8) 0.066(6) -0.006(6) 0.003(5) -0.013(6)
O5 0.173(11) 0.093(8) 0.129(9) 0.037(7) 0.014(8) -0.010(8)
C19 0.086(14) 0.138(19) 0.20(2) -0.013(18) -0.011(13) 0.038(12)
C24 0.056(12) 0.111(13) 0.061(10) 0.010(9) -0.004(11) 0.011(10)
C23 0.045(10) 0.141(14) 0.099(11) 0.020(11) -0.005(9) 0.012(9)
C22 0.063(10) 0.092(11) 0.051(8) -0.004(8) 0.014(7) -0.019(8)
C1 0.049(10) 0.073(12) 0.045(8) 0.009(7) 0.002(7) -0.012(7)
C10 0.074(11) 0.074(13) 0.050(8) 0.015(9) 0.001(8) 0.000(8)
C5 0.036(8) 0.052(11) 0.099(10) 0.001(9) -0.005(7) 0.007(7)
C6 0.029(8) 0.098(13) 0.076(9) -0.025(9) 0.017(7) -0.012(8)
C7 0.042(9) 0.076(12) 0.065(10) -0.005(8) -0.018(7) -0.012(8)
C14 0.041(10) 0.118(15) 0.059(8) -0.011(9) 0.007(7) -0.013(9)
C15 0.055(10) 0.109(15) 0.050(8) -0.010(8) 0.009(8) 0.017(10)
C18 0.085(12) 0.057(11) 0.074(10) 0.004(8) 0.008(8) -0.013(10)
C17 0.076(11) 0.083(13) 0.058(9) 0.007(10) -0.011(8) -0.021(11)
C27 0.083(10) 0.088(13) 0.063(9) -0.013(10) -0.014(8) 0.000(9)
C28 0.092(5) 0.092(5) 0.092(5) -0.0001(11) 0.0000(11) -0.0002(11)
C29 0.131(6) 0.131(6) 0.131(6) -0.0006(11) -0.0001(11) -0.0005(11)
C30 0.126(15) 0.20(2) 0.144(16) -0.106(15) 0.039(13) -0.043(16)
O3 0.068(7) 0.086(9) 0.094(7) 0.009(6) 0.009(5) -0.001(6)
C16 0.082(13) 0.073(15) 0.086(11) 0.010(9) 0.005(9) 0.004(9)
C13 0.044(11) 0.081(13) 0.131(13) -0.006(10) 0.000(8) -0.018(8)
C12 0.050(9) 0.098(14) 0.086(10) -0.003(9) 0.015(8) -0.013(8)
C8 0.080(4) 0.080(4) 0.080(4) 0.0001(11) 0.0002(11) -0.0001(11)
C9 0.089(5) 0.089(5) 0.090(5) -0.0004(11) -0.0002(11) 0.0001(11)
C25 0.056(9) 0.121(14) 0.084(10) 0.004(10) 0.015(8) 0.003(8)
C26 0.087(10) 0.127(14) 0.057(9) 0.023(9) 0.002(8) 0.018(10)
C4 0.066(10) 0.062(12) 0.129(14) 0.005(10) 0.006(9) -0.005(9)
C3 0.040(9) 0.131(17) 0.071(9) -0.013(10) -0.001(7) 0.027(9)
C2 0.044(10) 0.095(14) 0.065(9) 0.020(9) 0.002(7) 0.007(8)
C20 0.074(10) 0.099(17) 0.087(13) 0.016(13) 0.001(8) 0.030(10)
C21 0.141(15) 0.090(13) 0.133(16) 0.052(11) 0.020(12) 0.004(11)
C11 0.077(11) 0.154(17) 0.097(12) -0.064(13) 0.001(9) -0.012(11)

loop_
_atom_type_symbol
_atom_type_description
_atom_type_scat_dispersion_real
_atom_type_scat_dispersion_imag
_atom_type_scat_source
C C 0.0181 0.0091 'International Tables Vol C Tables 4.2.6.8 and 6.1.1.4'
H H 0.0000 0.0000 'International Tables Vol C Tables 4.2.6.8 and 6.1.1.4'
O O 0.0492 0.0322 'International Tables Vol C Tables 4.2.6.8 and 6.1.1.4'

loop_
_geom_angle_atom_site_label_1
_geom_angle_atom_site_label_2
_geom_angle_atom_site_label_3
_geom_angle
C24 O2 H109 109.5
C27 O4 H107 109.5
C28 O5 H105 109.5
C20 C19 H10A 120.0
C20 C19 H10B 120.0
H10A C19 H10B 120.0
O1 C24 O2 124.4(14)
O1 C24 C23 122.6(14)
O2 C24 C23 112.9(16)
C24 C23 C22 113.0(12)
C24 C23 H40 109.0
C22 C23 H40 109.0
C24 C23 H41 109.0
C22 C23 H41 109.0
H40 C23 H41 107.8
C1 C22 C23 112.7(10)
C1 C22 H38 109.1
C23 C22 H38 109.1
C1 C22 H39 109.1
C23 C22 H39 109.1
H38 C22 H39 107.8
C11 C1 C22 114.5(11)
C11 C1 C2 119.7(11)
C22 C1 C2 114.9(11)
C11 C1 C10 59.6(9)
C22 C1 C10 117.8(12)
C2 C1 C10 119.2(11)
C9 C10 C11 115.1(13)
C9 C10 C5 121.7(12)
C11 C10 C5 112.6(11)
C9 C10 C1 116.8(12)
C11 C10 C1 57.8(8)
C5 C10 C1 116.1(11)
C4 C5 C10 115.5(11)
C4 C5 C6 111.5(11)
C10 C5 C6 108.3(10)
C4 C5 H35 107.0
C10 C5 H35 107.0
C6 C5 H35 107.0
C7 C6 C26 113.9(12)
C7 C6 C5 109.7(10)
C26 C6 C5 108.9(11)
C7 C6 C12 102.2(9)
C26 C6 C12 109.9(10)
C5 C6 C12 112.2(12)
C25 C7 C6 112.7(11)
C25 C7 C8 107.7(11)
C6 C7 C8 108.3(10)
C25 C7 C14 113.3(11)
C6 C7 C14 100.8(10)
C8 C7 C14 113.9(11)
C15 C14 C13 112.3(12)
C15 C14 C7 119.5(11)
C13 C14 C7 101.9(11)
C15 C14 H13 107.5
C13 C14 H13 107.5
C7 C14 H13 107.5
C16 C15 C18 103.5(12)
C16 C15 C14 116.2(13)
C18 C15 C14 113.9(12)
C16 C15 H12 107.6
C18 C15 H12 107.6
C14 C15 H12 107.6
C17 C18 C15 101.4(12)
C17 C18 H11A 111.5
C15 C18 H11A 111.5
C17 C18 H11B 111.5
C15 C18 H11B 111.5
H11A C18 H11B 109.3
O3 C17 C18 106.5(12)
O3 C17 C27 103.1(11)
C18 C17 C27 120.0(12)
O3 C17 H8 108.9
C18 C17 H8 108.9
C27 C17 H8 108.9
O4 C27 C17 111.3(12)
O4 C27 C28 103.5(12)
C17 C27 C28 118.2(12)
O4 C27 H7 107.8
C17 C27 H7 107.8
C28 C27 H7 107.8
O5 C28 C30 109.8(15)
O5 C28 C29 112.6(14)
C30 C28 C29 104.0(14)
O5 C28 C27 111.6(13)
C30 C28 C27 110.7(13)
C29 C28 C27 107.7(14)
C28 C29 H1 109.5
C28 C29 H106 109.5
H1 C29 H106 109.5
C28 C29 H108 109.5
H1 C29 H108 109.5
H106 C29 H108 109.5
C28 C30 H6 109.5
C28 C30 H5 109.5
H6 C30 H5 109.5
C28 C30 H104 109.5
H6 C30 H104 109.5
H5 C30 H104 109.5
C16 O3 C17 107.4(11)
O3 C16 C15 108.5(12)
O3 C16 H18A 110.0
C15 C16 H18A 110.0
O3 C16 H18B 110.0
C15 C16 H18B 110.0
H18A C16 H18B 108.4
C12 C13 C14 106.3(11)
C12 C13 H17 110.5
C14 C13 H17 110.5
C12 C13 H14 110.5
C14 C13 H14 110.5
H17 C13 H14 108.7
C13 C12 C6 104.2(11)
C13 C12 H15 110.9
C6 C12 H15 110.9
C13 C12 H16 110.9
C6 C12 H16 110.9
H15 C12 H16 108.9
C9 C8 C7 112.6(11)
C9 C8 H19 109.1
C7 C8 H19 109.1
C9 C8 H20 109.1
C7 C8 H20 109.1
H19 C8 H20 107.8
C10 C9 C8 121.0(13)
C10 C9 H22A 107.1
C8 C9 H22A 107.1
C10 C9 H22B 107.1
C8 C9 H22B 107.1
H22A C9 H22B 106.8
C7 C25 H21 109.5
C7 C25 H22 109.5
H21 C25 H22 109.5
C7 C25 H23 109.5
H21 C25 H23 109.5
H22 C25 H23 109.5
C6 C26 H25 109.5
C6 C26 H24 109.5
H25 C26 H24 109.5
C6 C26 H26 109.5
H25 C26 H26 109.5
H24 C26 H26 109.5
C3 C4 C5 108.0(11)
C3 C4 H33 110.1
C5 C4 H33 110.1
C3 C4 H34 110.1
C5 C4 H34 110.1
H33 C4 H34 108.4
C4 C3 C2 110.9(13)
C4 C3 H31 109.5
C2 C3 H31 109.5
C4 C3 H32 109.5
C2 C3 H32 109.5
H31 C3 H32 108.0
C20 C2 C3 113.6(13)
C20 C2 C1 112.4(11)
C3 C2 C1 111.8(12)
C20 C2 H30 106.1
C3 C2 H30 106.1
C1 C2 H30 106.1
C19 C20 C21 119.0(19)
C19 C20 C2 123.9(16)
C21 C20 C2 117.0(16)
C20 C21 H27 109.5
C20 C21 H29 109.5
H27 C21 H29 109.5
C20 C21 H28 109.5
H27 C21 H28 109.5
H29 C21 H28 109.5
C1 C11 C10 62.6(10)
C1 C11 H36 117.5
C10 C11 H36 117.5
C1 C11 H37 117.5
C10 C11 H37 117.5
H36 C11 H37 114.6

loop_
_geom_bond_atom_site_label_1
_geom_bond_atom_site_label_2
_geom_bond_distance
O1 C24 1.173(16)
O2 C24 1.271(15)
O2 H109 0.8200
O4 C27 1.460(13)
O4 H107 0.8200
O5 C28 1.394(17)
O5 H105 0.8200
C19 C20 1.41(2)
C19 H10A 0.9300
C19 H10B 0.9300
C24 C23 1.52(2)
C23 C22 1.557(16)
C23 H40 0.9700
C23 H41 0.9700
C22 C1 1.503(16)
C22 H38 0.9700
C22 H39 0.9700
C1 C11 1.496(17)
C1 C2 1.526(18)
C1 C10 1.570(19)
C10 C9 1.466(19)
C10 C11 1.52(2)
C10 C5 1.553(19)
C5 C4 1.542(17)
C5 C6 1.565(18)
C5 H35 0.9800
C6 C7 1.532(17)
C6 C26 1.563(15)
C6 C12 1.574(17)
C7 C25 1.487(16)
C7 C8 1.548(17)
C7 C14 1.572(18)
C14 C15 1.529(18)
C14 C13 1.571(17)
C14 H13 0.9800
C15 C16 1.463(19)
C15 C18 1.520(18)
C15 H12 0.9800
C18 C17 1.486(18)
C18 H11A 0.9700
C18 H11B 0.9700
C17 O3 1.448(15)
C17 C27 1.509(19)
C17 H8 0.9800
C27 C28 1.58(2)
C27 H7 0.9800
C28 C30 1.483(19)
C28 C29 1.55(2)
C29 H1 0.9600
C29 H106 0.9600
C29 H108 0.9600
C30 H6 0.9600
C30 H5 0.9600
C30 H104 0.9600
O3 C16 1.429(16)
C16 H18A 0.9700
C16 H18B 0.9700
C13 C12 1.56(2)
C13 H17 0.9700
C13 H14 0.9700
C12 H15 0.9700
C12 H16 0.9700
C8 C9 1.502(19)
C8 H19 0.9700
C8 H20 0.9700
C9 H22A 0.9700
C9 H22B 0.9700
C25 H21 0.9600
C25 H22 0.9600
C25 H23 0.9600
C26 H25 0.9600
C26 H24 0.9600
C26 H26 0.9600
C4 C3 1.485(19)
C4 H33 0.9700
C4 H34 0.9700
C3 C2 1.518(18)
C3 H31 0.9700
C3 H32 0.9700
C2 C20 1.51(2)
C2 H30 0.9800
C20 C21 1.493(19)
C21 H27 0.9600
C21 H29 0.9600
C21 H28 0.9600
C11 H36 0.9700
C11 H37 0.9700

loop_
_geom_torsion_atom_site_label_1
_geom_torsion_atom_site_label_2
_geom_torsion_atom_site_label_3
_geom_torsion_atom_site_label_4
_geom_torsion
O1 C24 C23 C22 20(2)
O2 C24 C23 C22 -163.8(13)
C24 C23 C22 C1 -171.2(13)
C23 C22 C1 C11 155.6(13)
C23 C22 C1 C2 -60.1(16)
C23 C22 C1 C10 88.5(14)
C11 C1 C10 C9 -104.2(14)
C22 C1 C10 C9 -0.7(17)
C2 C1 C10 C9 146.6(12)
C22 C1 C10 C11 103.5(13)
C2 C1 C10 C11 -109.2(13)
C11 C1 C10 C5 101.4(13)
C22 C1 C10 C5 -155.1(11)
C2 C1 C10 C5 -7.8(16)
C9 C10 C5 C4 -133.2(14)
C11 C10 C5 C4 83.8(15)
C1 C10 C5 C4 19.8(16)
C9 C10 C5 C6 -7.4(17)
C11 C10 C5 C6 -150.3(12)
C1 C10 C5 C6 145.7(10)
C4 C5 C6 C7 179.1(10)
C10 C5 C6 C7 51.0(13)
C4 C5 C6 C26 53.9(13)
C10 C5 C6 C26 -74.3(12)
C4 C5 C6 C12 -68.0(14)
C10 C5 C6 C12 163.8(10)
C26 C6 C7 C25 169.1(12)
C5 C6 C7 C25 46.7(14)
C12 C6 C7 C25 -72.5(14)
C26 C6 C7 C8 50.0(15)
C5 C6 C7 C8 -72.3(13)
C12 C6 C7 C8 168.5(11)
C26 C6 C7 C14 -69.8(12)
C5 C6 C7 C14 167.8(10)
C12 C6 C7 C14 48.6(11)
C25 C7 C14 C15 -48.6(15)
C6 C7 C14 C15 -169.3(11)
C8 C7 C14 C15 74.9(15)
C25 C7 C14 C13 75.8(12)
C6 C7 C14 C13 -44.9(12)
C8 C7 C14 C13 -160.7(11)
C13 C14 C15 C16 177.5(13)
C7 C14 C15 C16 -63.3(16)
C13 C14 C15 C18 57.3(16)
C7 C14 C15 C18 176.5(11)
C16 C15 C18 C17 34.4(13)
C14 C15 C18 C17 161.5(11)
C15 C18 C17 O3 -33.0(13)
C15 C18 C17 C27 -149.4(12)
O3 C17 C27 O4 -81.9(12)
C18 C17 C27 O4 36.2(17)
O3 C17 C27 C28 158.5(11)
C18 C17 C27 C28 -83.4(16)
O4 C27 C28 O5 50.5(14)
C17 C27 C28 O5 174.1(13)
O4 C27 C28 C30 173.2(14)
C17 C27 C28 C30 -63.2(18)
O4 C27 C28 C29 -73.6(15)
C17 C27 C28 C29 49.9(17)
C18 C17 O3 C16 19.1(13)
C27 C17 O3 C16 146.3(11)
C17 O3 C16 C15 3.7(14)
C18 C15 C16 O3 -24.3(14)
C14 C15 C16 O3 -149.9(12)
C15 C14 C13 C12 153.1(12)
C7 C14 C13 C12 24.1(14)
C14 C13 C12 C6 5.2(14)
C7 C6 C12 C13 -33.5(13)
C26 C6 C12 C13 87.8(13)
C5 C6 C12 C13 -150.9(10)
C25 C7 C8 C9 -76.8(15)
C6 C7 C8 C9 45.4(15)
C14 C7 C8 C9 156.7(11)
C11 C10 C9 C8 124.5(14)
C5 C10 C9 C8 -18(2)
C1 C10 C9 C8 -170.5(12)
C7 C8 C9 C10 -2.4(19)
C10 C5 C4 C3 -50.0(16)
C6 C5 C4 C3 -174.3(11)
C5 C4 C3 C2 70.4(14)
C4 C3 C2 C20 173.4(12)
C4 C3 C2 C1 -58.1(15)
C11 C1 C2 C20 85.3(16)
C22 C1 C2 C20 -57.0(15)
C10 C1 C2 C20 154.9(11)
C11 C1 C2 C3 -43.9(18)
C22 C1 C2 C3 173.9(12)
C10 C1 C2 C3 25.7(16)
C3 C2 C20 C19 -108.1(17)
C1 C2 C20 C19 123.6(15)
C3 C2 C20 C21 69.4(16)
C1 C2 C20 C21 -58.9(17)
C22 C1 C11 C10 -109.1(13)
C2 C1 C11 C10 108.5(14)
C9 C10 C11 C1 107.0(14)
C5 C10 C11 C1 -107.5(12)
